data_7217439
loop_
_publ_author_name
'Hayward, John J.'
'Gumbau-Brisa, Roger'
'Alberola, Antonio'
'Clarke, Caroline S.'
'Rawson, Jeremy M.'
'Pilkington, Melanie'

_publ_section_title
;
 An unusual single-crystal-to-single-crystal [2 + 2] photocyclisation
 reaction of a TTF-arylnitrile derivative
;
_journal_issue 31
_journal_name_full CrystEngComm
_journal_page_first 7268
_journal_paper_doi 10.1039/C4CE00346B
_journal_volume 16
_journal_year 2014
_chemical_formula_moiety 'C12 H6 N2 S4'
_chemical_formula_sum 'C12 H6 N2 S4'
_chemical_formula_weight 306.43
_chemical_name_systematic
;
 ?
;
_space_group_crystal_system monoclinic
_space_group_IT_number 14
_space_group_name_Hall '-P 2ybc'
_space_group_name_H-M_alt 'P 1 21/c 1'
_symmetry_space_group_name_Hall '-P 2ybc'
_symmetry_space_group_name_H-M 'P 1 21/c 1'
_atom_sites_solution_hydrogens geom
_audit_creation_method SHELXL-2013
_cell_angle_alpha 90
_cell_angle_beta 91.393(5)
_cell_angle_gamma 90
_cell_formula_units_Z 4
_cell_length_a 3.9337(4)
_cell_length_b 11.3951(9)
_cell_length_c 27.644(2)
_cell_measurement_reflns_used 3915
_cell_measurement_temperature 120(2)
_cell_measurement_theta_max 26.13
_cell_measurement_theta_min 2.84
_cell_volume 1238.77(18)
_computing_cell_refinement 'Bruker SAINT'
_computing_data_collection 'Bruker APEX2'
_computing_data_reduction 'Bruker SAINT'
_computing_molecular_graphics 'Bruker SHELXTL'
_computing_publication_material 'Bruker SHELXTL'
_computing_structure_refinement 'SHELXL-2013 (Sheldrick 2013)'
_computing_structure_solution 'SHELXS-97 (Sheldrick 2008)'
_diffrn_ambient_temperature 120(2)
_diffrn_measured_fraction_theta_full 0.977
_diffrn_measured_fraction_theta_max 1.004
_diffrn_measurement_device_type 'Bruker APEX-II CCD'
_diffrn_measurement_method 'phi and omega scans'
_diffrn_radiation_type MoK\a
_diffrn_radiation_wavelength 0.71073
_diffrn_reflns_av_R_equivalents 0.0627
_diffrn_reflns_av_unetI/netI 0.0405
_diffrn_reflns_Laue_measured_fraction_full 0.977
_diffrn_reflns_Laue_measured_fraction_max 1.004
_diffrn_reflns_limit_h_max 4
_diffrn_reflns_limit_h_min -4
_diffrn_reflns_limit_k_max 13
_diffrn_reflns_limit_k_min -13
_diffrn_reflns_limit_l_max 32
_diffrn_reflns_limit_l_min -32
_diffrn_reflns_number 17919
_diffrn_reflns_point_group_measured_fraction_full 0.977
_diffrn_reflns_point_group_measured_fraction_max 1.004
_diffrn_reflns_theta_full 25.242
_diffrn_reflns_theta_max 24.993
_diffrn_reflns_theta_min 1.787
_exptl_absorpt_coefficient_mu 0.746
_exptl_absorpt_correction_T_max 0.745
_exptl_absorpt_correction_T_min 0.603
_exptl_absorpt_correction_type multi-scan
_exptl_absorpt_process_details sadabs
_exptl_crystal_colour red
_exptl_crystal_density_diffrn 1.643
_exptl_crystal_density_method 'not measured'
_exptl_crystal_description needle
_exptl_crystal_F_000 624
_exptl_crystal_size_max 0.50
_exptl_crystal_size_mid 0.12
_exptl_crystal_size_min 0.01
_refine_diff_density_max 1.516
_refine_diff_density_min -0.677
_refine_diff_density_rms 0.190
_refine_ls_extinction_method none
_refine_ls_goodness_of_fit_ref 1.148
_refine_ls_hydrogen_treatment constr
_refine_ls_matrix_type full
_refine_ls_number_parameters 164
_refine_ls_number_reflns 2213
_refine_ls_number_restraints 0
_refine_ls_restrained_S_all 1.148
_refine_ls_R_factor_all 0.0959
_refine_ls_R_factor_gt 0.0849
_refine_ls_shift/su_max 0.000
_refine_ls_shift/su_mean 0.000
_refine_ls_structure_factor_coef Fsqd
_refine_ls_weighting_details 'w=1/[\s^2^(Fo^2^)+(0.1541P)^2^+9.6439P] where P=(Fo^2^+2Fc^2^)/3'
_refine_ls_weighting_scheme calc
_refine_ls_wR_factor_gt 0.2579
_refine_ls_wR_factor_ref 0.2704
_reflns_Friedel_coverage 0.000
_reflns_number_gt 1908
_reflns_number_total 2213
_reflns_threshold_expression 'I > 2\s(I)'
_cod_duplicate_entry 7215218
_cod_data_source_file c4ce00346b2.cif
_cod_data_source_block cmpnd3
_cod_database_code 7217439
_shelx_space_group_comment
;
The symmetry employed for this shelxl refinement is uniquely defined
by the following loop, which should always be used as a source of
symmetry information in preference to the above space-group names.
They are only intended as comments.
;
_shelx_estimated_absorpt_t_min 0.707
_shelx_estimated_absorpt_t_max 0.993
_shelxl_version_number 2013-3

loop_
_space_group_symop_operation_xyz
'x, y, z'
'-x, y+1/2, -z+1/2'
'-x, -y, -z'
'x, -y-1/2, z-1/2'

loop_
_atom_site_label
_atom_site_type_symbol
_atom_site_fract_x
_atom_site_fract_y
_atom_site_fract_z
_atom_site_U_iso_or_equiv
_atom_site_adp_type
_atom_site_occupancy
_atom_site_site_symmetry_order
_atom_site_calc_flag
_atom_site_refinement_flags_posn
_atom_site_refinement_flags_adp
S1 S 0.8726(6) 0.51388(19) 0.36460(8) 0.0247(6) Uani 1 1 d . .
S2 S 0.5482(6) 0.73625(19) 0.39351(8) 0.0242(6) Uani 1 1 d . .
S3 S 0.5265(6) 0.82194(18) 0.28220(8) 0.0228(6) Uani 1 1 d . .
S4 S 0.8455(6) 0.59905(18) 0.25221(7) 0.0220(6) Uani 1 1 d . .
N1 N 0.8784(19) 0.7402(6) 0.0736(3) 0.0236(16) Uani 1 1 d . .
N2 N 1.276(2) 0.6209(8) -0.0226(3) 0.040(2) Uani 1 1 d . .
C1 C 0.673(3) 0.6382(9) 0.4393(3) 0.032(2) Uani 1 1 d . .
H1 H 0.6429 0.6563 0.4717 0.038 Uiso 1 1 calc R U
C2 C 0.810(3) 0.5377(9) 0.4264(3) 0.032(2) Uani 1 1 d . .
H2 H 0.8714 0.4814 0.4493 0.038 Uiso 1 1 calc R U
C3 C 0.706(2) 0.6501(7) 0.3463(3) 0.0203(17) Uani 1 1 d . .
C4 C 0.692(2) 0.6852(7) 0.2997(3) 0.0179(17) Uani 1 1 d . .
C5 C 0.764(2) 0.7055(7) 0.2067(3) 0.0213(18) Uani 1 1 d . .
C6 C 0.623(2) 0.8052(8) 0.2220(3) 0.0225(18) Uani 1 1 d . .
H6 H 0.5769 0.8656 0.2001 0.027 Uiso 1 1 calc R U
C7 C 0.861(2) 0.6779(7) 0.1573(3) 0.0202(17) Uani 1 1 d . .
C8 C 1.032(2) 0.5755(8) 0.1454(3) 0.0230(18) Uani 1 1 d . .
H8 H 1.0800 0.5196 0.1691 0.028 Uiso 1 1 calc R U
C9 C 1.131(2) 0.5567(8) 0.0980(3) 0.0244(19) Uani 1 1 d . .
H9 H 1.2467 0.4891 0.0893 0.029 Uiso 1 1 calc R U
C10 C 1.051(2) 0.6422(8) 0.0647(3) 0.0237(18) Uani 1 1 d . .
C11 C 0.783(2) 0.7551(8) 0.1191(3) 0.0257(19) Uani 1 1 d . .
H11 H 0.6561 0.8216 0.1260 0.031 Uiso 1 1 calc R U
C12 C 1.176(2) 0.6304(8) 0.0158(3) 0.030(2) Uani 1 1 d . .

loop_
_atom_site_aniso_label
_atom_site_aniso_U_11
_atom_site_aniso_U_22
_atom_site_aniso_U_33
_atom_site_aniso_U_23
_atom_site_aniso_U_13
_atom_site_aniso_U_12
S1 0.0266(12) 0.0183(11) 0.0291(12) -0.0014(8) 0.0002(9) 0.0010(9)
S2 0.0265(12) 0.0224(11) 0.0238(11) -0.0047(8) 0.0048(9) 0.0002(9)
S3 0.0254(11) 0.0171(10) 0.0259(11) -0.0037(8) 0.0006(9) 0.0046(9)
S4 0.0281(12) 0.0166(10) 0.0213(10) -0.0022(8) 0.0026(9) 0.0033(9)
N1 0.027(4) 0.018(3) 0.025(4) 0.002(3) -0.003(3) -0.005(3)
N2 0.056(6) 0.039(5) 0.027(4) 0.003(4) 0.006(4) -0.006(5)
C1 0.039(6) 0.036(5) 0.021(4) -0.001(4) 0.003(4) -0.001(5)
C2 0.035(6) 0.035(5) 0.025(5) 0.003(4) -0.004(4) 0.005(4)
C3 0.018(4) 0.019(4) 0.024(4) -0.002(3) 0.003(3) 0.001(3)
C4 0.016(4) 0.017(4) 0.021(4) -0.004(3) 0.002(3) 0.002(3)
C5 0.020(4) 0.019(4) 0.025(4) 0.002(3) -0.002(3) -0.001(3)
C6 0.026(5) 0.023(4) 0.019(4) -0.003(3) -0.005(3) 0.001(4)
C7 0.018(4) 0.015(4) 0.027(4) -0.003(3) -0.002(3) -0.002(3)
C8 0.024(5) 0.023(4) 0.021(4) 0.000(3) -0.004(4) 0.004(4)
C9 0.026(5) 0.024(4) 0.024(4) -0.004(3) 0.000(4) 0.002(4)
C10 0.024(4) 0.025(4) 0.022(4) -0.003(3) -0.001(4) -0.009(4)
C11 0.034(5) 0.017(4) 0.026(4) -0.001(3) -0.006(4) 0.004(4)
C12 0.037(5) 0.027(5) 0.025(5) 0.003(4) 0.002(4) -0.002(4)

loop_
_atom_type_symbol
_atom_type_description
_atom_type_scat_dispersion_real
_atom_type_scat_dispersion_imag
_atom_type_scat_source
C C 0.0033 0.0016 'International Tables Vol C Tables 4.2.6.8 and 6.1.1.4'
H H 0.0000 0.0000 'International Tables Vol C Tables 4.2.6.8 and 6.1.1.4'
N N 0.0061 0.0033 'International Tables Vol C Tables 4.2.6.8 and 6.1.1.4'
S S 0.1246 0.1234 'International Tables Vol C Tables 4.2.6.8 and 6.1.1.4'

loop_
_geom_angle_atom_site_label_1
_geom_angle_atom_site_label_2
_geom_angle_atom_site_label_3
_geom_angle
C2 S1 C3 94.8(4)
C1 S2 C3 94.8(4)
C6 S3 C4 94.5(4)
C4 S4 C5 95.1(4)
C10 N1 C11 116.0(7)
C2 C1 S2 117.9(7)
C2 C1 H1 121.1
S2 C1 H1 121.1
C1 C2 S1 117.8(7)
C1 C2 H2 121.1
S1 C2 H2 121.1
C4 C3 S1 123.0(6)
C4 C3 S2 122.4(7)
S1 C3 S2 114.5(5)
C3 C4 S3 122.3(6)
C3 C4 S4 122.7(6)
S3 C4 S4 115.0(5)
C6 C5 C7 126.7(8)
C6 C5 S4 115.3(7)
C7 C5 S4 118.0(6)
C5 C6 S3 120.0(7)
C5 C6 H6 120.0
S3 C6 H6 120.0
C8 C7 C11 116.4(8)
C8 C7 C5 122.7(8)
C11 C7 C5 120.8(8)
C7 C8 C9 120.0(8)
C7 C8 H8 120.0
C9 C8 H8 120.0
C10 C9 C8 117.2(8)
C10 C9 H9 121.4
C8 C9 H9 121.4
N1 C10 C9 125.4(8)
N1 C10 C12 115.8(8)
C9 C10 C12 118.7(8)
N1 C11 C7 124.8(8)
N1 C11 H11 117.6
C7 C11 H11 117.6
N2 C12 C10 179.5(11)

loop_
_geom_bond_atom_site_label_1
_geom_bond_atom_site_label_2
_geom_bond_distance
S1 C2 1.752(9)
S1 C3 1.754(9)
S2 C1 1.749(10)
S2 C3 1.760(8)
S3 C6 1.728(8)
S3 C4 1.753(8)
S4 C4 1.757(8)
S4 C5 1.771(9)
N1 C10 1.332(12)
N1 C11 1.331(11)
N2 C12 1.146(12)
C1 C2 1.319(14)
C1 H1 0.9300
C2 H2 0.9300
C3 C4 1.348(12)
C5 C6 1.337(12)
C5 C7 1.460(12)
C6 H6 0.9300
C7 C8 1.391(12)
C7 C11 1.403(12)
C8 C9 1.392(12)
C8 H8 0.9300
C9 C10 1.373(12)
C9 H9 0.9300
C10 C12 1.457(12)
C11 H11 0.9300
